data_7239865
loop_
_publ_author_name
'Yang, Xiya'
'Zhu, Peipei'
'Ma, Xiaoliang'
'Li, Wenjing'
'Tan, Zenglong'
'Sha, Jingquan'

_publ_section_title
;
 Graphite-like polyoxometalate-based metal--organic framework as an
 efficient anode for lithium ion batteries
;
_journal_name_full CrystEngComm
_journal_paper_doi 10.1039/C9CE01936G
_journal_year 2020
_chemical_formula_moiety 'C32 H34 Cl4 Cu24 Mo12 N48 O41 P'
_chemical_formula_sum 'C32 H34 Cl4 Cu24 Mo12 N48 O41 P'
_chemical_formula_weight 4596.32
_space_group_crystal_system triclinic
_space_group_IT_number 2
_space_group_name_Hall '-P 1'
_space_group_name_H-M_alt 'P -1'
_atom_sites_solution_hydrogens mixed
_audit_creation_method SHELXL-2014/7
_audit_update_record
;
2018-01-19 deposited with the CCDC.	2020-01-06 downloaded from the CCDC.
;
_cell_angle_alpha 101.186(2)
_cell_angle_beta 96.301(2)
_cell_angle_gamma 101.842(2)
_cell_formula_units_Z 1
_cell_length_a 10.0426(14)
_cell_length_b 15.734(2)
_cell_length_c 17.504(3)
_cell_measurement_reflns_used 25894
_cell_measurement_temperature 296(2)
_cell_measurement_theta_max 24.998
_cell_measurement_theta_min 1.356
_cell_volume 2623.1(7)
_computing_structure_refinement 'SHELXL-2014/7 (Sheldrick, 2014)'
_diffrn_ambient_temperature 296(2)
_diffrn_measured_fraction_theta_full 0.997
_diffrn_measured_fraction_theta_max 0.997
_diffrn_measurement_device_type 'Bruker P4'
_diffrn_measurement_method '\w scans'
_diffrn_radiation_monochromator graphite
_diffrn_radiation_source 'sealed tube'
_diffrn_radiation_type MoK\a
_diffrn_radiation_wavelength 0.71073
_diffrn_reflns_av_R_equivalents 0.0371
_diffrn_reflns_av_unetI/netI 0.0459
_diffrn_reflns_Laue_measured_fraction_full 0.997
_diffrn_reflns_Laue_measured_fraction_max 0.997
_diffrn_reflns_limit_h_max 11
_diffrn_reflns_limit_h_min -11
_diffrn_reflns_limit_k_max 18
_diffrn_reflns_limit_k_min -18
_diffrn_reflns_limit_l_max 20
_diffrn_reflns_limit_l_min -20
_diffrn_reflns_number 25894
_diffrn_reflns_point_group_measured_fraction_full 0.997
_diffrn_reflns_point_group_measured_fraction_max 0.997
_diffrn_reflns_theta_full 24.998
_diffrn_reflns_theta_max 24.998
_diffrn_reflns_theta_min 1.356
_exptl_absorpt_coefficient_mu 6.332
_exptl_absorpt_correction_T_max 54.047
_exptl_absorpt_correction_T_min 4.415
_exptl_absorpt_correction_type multi-scan
_exptl_crystal_colour BLACK
_exptl_crystal_density_diffrn 2.910
_exptl_crystal_description BLOCK
_exptl_crystal_F_000 2173.0
_refine_diff_density_max 2.317
_refine_diff_density_min -1.987
_refine_diff_density_rms 0.230
_refine_ls_extinction_method none
_refine_ls_goodness_of_fit_ref 1.038
_refine_ls_hydrogen_treatment constr
_refine_ls_matrix_type full
_refine_ls_number_parameters 754
_refine_ls_number_reflns 9193
_refine_ls_number_restraints 0
_refine_ls_restrained_S_all 1.038
_refine_ls_R_factor_all 0.0757
_refine_ls_R_factor_gt 0.0472
_refine_ls_shift/su_max 0.000
_refine_ls_shift/su_mean 0.000
_refine_ls_structure_factor_coef Fsqd
_refine_ls_weighting_details 'w=1/[\s^2^(Fo^2^)+(0.0882P)^2^+6.8276P] where P=(Fo^2^+2Fc^2^)/3'
_refine_ls_weighting_scheme calc
_refine_ls_wR_factor_gt 0.1338
_refine_ls_wR_factor_ref 0.1527
_reflns_Friedel_coverage 0.000
_reflns_number_gt 6508
_reflns_number_total 9218
_reflns_threshold_expression 'I > 2\s(I)'
_cod_data_source_file c9ce01936g2.cif
_cod_data_source_block shelx
_cod_depositor_comments
;
The following automatic conversions were performed:

data item '_exptl_absorpt_correction_type' value 'Multi-Scan' was
changed to 'multi-scan' in accordance with the
/home/data/users/saulius/crontab/automatic-downloads/rss-feeds/RSC/lib/dictionaries/cif_core.dic
dictionary named 'cif_core.dic' version 2.4.2 last updated on
2011-04-26.

Automatic conversion script
Id: cif_fix_values 7556 2019-12-06 15:28:31Z antanas 
;
_cod_original_cell_volume 2623.1(6)
_cod_database_code 7239865
_shelx_shelxl_version_number 2014/7
_shelx_space_group_comment
;
The symmetry employed for this shelxl refinement is uniquely defined
by the following loop, which should always be used as a source of
symmetry information in preference to the above space-group names.
They are only intended as comments.
;
_platon_squeeze_void_probe_radius 1.20

loop_
_space_group_symop_operation_xyz
'x, y, z'
'-x, -y, -z'

loop_
_atom_site_label
_atom_site_type_symbol
_atom_site_fract_x
_atom_site_fract_y
_atom_site_fract_z
_atom_site_U_iso_or_equiv
_atom_site_adp_type
_atom_site_occupancy
_atom_site_site_symmetry_order
_atom_site_calc_flag
_atom_site_refinement_flags_posn
_atom_site_refinement_flags_adp
_atom_site_refinement_flags_occupancy
C1 C 0.4036(10) 0.2459(6) 0.3762(5) 0.041(3) Uani 1 1 d . . .
H1 H 0.3215 0.2072 0.3786 0.049 Uiso 1 1 calc R U .
C2 C 0.4754(10) 0.2399(6) 0.3142(5) 0.039(2) Uani 1 1 d . . .
H2 H 0.4502 0.1977 0.2668 0.047 Uiso 1 1 calc R U .
C3 C 0.3907(11) 0.4818(7) 0.7534(6) 0.044(3) Uani 1 1 d . . .
H3 H 0.3452 0.4862 0.7970 0.053 Uiso 1 1 calc R U .
C4 C 0.5153(10) 0.5343(7) 0.7482(6) 0.042(2) Uani 1 1 d . . .
H4 H 0.5694 0.5811 0.7873 0.051 Uiso 1 1 calc R U .
C5 C 0.0165(11) 0.0774(7) 0.3683(6) 0.046(3) Uani 1 1 d . . .
H5 H 0.0870 0.1263 0.3688 0.055 Uiso 1 1 calc R U .
C6 C 0.0378(10) -0.0068(7) 0.6953(6) 0.043(3) Uani 1 1 d . . .
H6 H 0.0134 -0.0002 0.7455 0.052 Uiso 1 1 calc R U .
C7 C -0.0203(10) 0.2681(7) 0.7545(6) 0.046(3) Uani 1 1 d . . .
H7 H 0.0211 0.3115 0.7996 0.056 Uiso 1 1 calc R U .
C8 C -0.1398(10) 0.2035(7) 0.7468(6) 0.044(3) Uani 1 1 d . . .
H8 H -0.1944 0.1959 0.7857 0.052 Uiso 1 1 calc R U .
C9 C 0.5746(9) 0.0855(6) 0.4119(5) 0.035(2) Uani 1 1 d . . .
H9 H 0.6168 0.0685 0.3686 0.042 Uiso 1 1 calc R U .
C10 C 0.6305(10) 0.1536(7) 0.4756(6) 0.043(3) Uani 1 1 d . . .
H10 H 0.7182 0.1905 0.4837 0.052 Uiso 1 1 calc R U .
C11 C 0.5684(12) 0.3605(8) 0.8473(6) 0.053(3) Uani 1 1 d . . .
H11 H 0.6140 0.4018 0.8928 0.064 Uiso 1 1 calc R U .
C12 C 0.9662(9) 0.6634(6) 0.6037(6) 0.037(2) Uani 1 1 d . . .
H12 H 0.9961 0.7033 0.6522 0.045 Uiso 1 1 calc R U .
C13 C 1.0310(9) 0.6610(6) 0.5407(5) 0.036(2) Uani 1 1 d . . .
H13 H 1.1141 0.6986 0.5381 0.044 Uiso 1 1 calc R U .
C14 C 0.4402(11) 0.3049(7) 0.8384(6) 0.052(3) Uani 1 1 d . . .
H14 H 0.3835 0.3017 0.8769 0.062 Uiso 1 1 calc R U .
C50 C 1.0099(13) 0.4492(8) 0.1540(7) 0.071(4) Uani 1 1 d . . .
H50 H 1.0488 0.4503 0.1082 0.085 Uiso 1 1 calc R U .
C51 C 0.8963(12) 0.3884(8) 0.1628(7) 0.064(4) Uani 1 1 d . . .
H51 H 0.8464 0.3392 0.1245 0.076 Uiso 1 1 calc R U .
N1 N 0.1399(7) 0.0156(5) 0.5946(4) 0.0322(18) Uani 1 1 d . . .
N2 N -0.0491(8) 0.0637(5) 0.4293(4) 0.0350(18) Uani 1 1 d . . .
N3 N 0.1342(7) 0.0511(5) 0.6702(4) 0.0337(18) Uani 1 1 d . . .
N4 N 0.5176(8) 0.2811(5) 0.7274(4) 0.0350(18) Uani 1 1 d . . .
N5 N 0.6167(8) 0.3443(5) 0.7776(5) 0.040(2) Uani 1 1 d . . .
N6 N 0.4114(8) 0.2559(5) 0.7636(4) 0.0362(19) Uani 1 1 d . . .
N7 N 0.5380(8) 0.1581(5) 0.5244(4) 0.0319(18) Uani 1 1 d . . .
N8 N 0.4268(7) 0.0935(5) 0.4925(4) 0.0324(18) Uani 1 1 d . . .
N9 N 0.4476(7) 0.0475(5) 0.4229(4) 0.0333(18) Uani 1 1 d . . .
N10 N 0.9566(7) 0.5956(5) 0.4823(4) 0.0329(18) Uani 1 1 d . . .
N11 N -0.0620(7) 0.1858(5) 0.6344(4) 0.0358(19) Uani 1 1 d . . .
N12 N 0.1629(8) -0.1537(5) 0.3270(5) 0.0366(19) Uani 1 1 d . . .
N13 N 0.0256(7) 0.2568(5) 0.6843(4) 0.0350(19) Uani 1 1 d . . .
N14 N 0.3464(8) 0.4227(5) 0.6839(5) 0.0342(18) Uani 1 1 d . . .
N15 N 0.5444(7) 0.5049(5) 0.6755(4) 0.0335(18) Uani 1 1 d . . .
N16 N 0.4417(7) 0.4369(5) 0.6368(4) 0.0298(17) Uani 1 1 d . . .
N17 N 0.4703(7) 0.3162(5) 0.4329(4) 0.0314(17) Uani 1 1 d . . .
N18 N 0.5838(8) 0.3529(5) 0.4074(4) 0.0335(18) Uani 1 1 d . . .
N19 N 0.5885(8) 0.3060(5) 0.3343(4) 0.0349(19) Uani 1 1 d . . .
N20 N 0.8493(7) 0.5976(5) 0.5846(4) 0.0332(18) Uani 1 1 d . . .
N21 N 0.8470(7) 0.5571(5) 0.5109(4) 0.0299(17) Uani 1 1 d . . .
N50 N 0.8707(8) 0.4122(5) 0.2348(4) 0.039(2) Uani 1 1 d . . .
N51 N 1.0544(8) 0.5070(6) 0.2241(5) 0.046(2) Uani 1 1 d . . .
N52 N 0.9675(8) 0.4839(5) 0.2725(4) 0.0353(19) Uani 1 1 d . . .
O1 O 0.5967(11) 0.0880(7) 0.0387(6) 0.025(3) Uani 0.5 1 d . . P
O2 O 0.5779(11) 0.0011(8) 0.0765(6) 0.027(3) Uani 0.5 1 d . . P
O3 O 0.5956(12) -0.0720(8) -0.0160(6) 0.029(3) Uani 0.5 1 d . . P
O4 O 0.6193(8) 0.0632(5) 0.2142(6) 0.065(2) Uani 1 1 d . . .
O5 O 0.6220(8) -0.1043(5) 0.1560(6) 0.068(3) Uani 1 1 d . . .
O6 O 0.1586(10) -0.0650(6) 0.0592(6) 0.089(3) Uani 1 1 d . . .
O7 O 0.1180(7) 0.0873(6) 0.1617(5) 0.060(2) Uani 1 1 d . . .
O8 O 0.1709(11) 0.0715(8) 0.0051(5) 0.115(5) Uani 1 1 d . . .
O9 O 0.8167(8) 0.0240(5) 0.1340(5) 0.064(2) Uani 1 1 d . . .
O10 O 0.6341(10) 0.2096(6) 0.1575(5) 0.072(3) Uani 1 1 d . . .
O11 O 0.8651(8) -0.1461(6) 0.1275(5) 0.069(2) Uani 1 1 d . . .
O12 O 0.3713(11) 0.2005(8) -0.0164(5) 0.109(4) Uani 1 1 d . . .
O13 O 0.6555(9) 0.1424(6) -0.1249(5) 0.082(3) Uani 1 1 d . . .
O14 O 0.6500(10) 0.2401(6) 0.0142(5) 0.074(3) Uani 1 1 d . . .
O15 O 0.8283(11) 0.1636(7) 0.0780(5) 0.081(3) Uani 1 1 d . . .
O17 O 0.3622(10) 0.1703(8) 0.1247(5) 0.112(5) Uani 1 1 d . . .
O18 O 0.3485(9) 0.0250(6) 0.1825(6) 0.083(3) Uani 1 1 d . . .
O19 O 0.8648(8) 0.1878(6) 0.2428(4) 0.073(3) Uani 1 1 d . . .
O20 O 0.4702(9) -0.0730(5) 0.2765(4) 0.059(2) Uani 1 1 d . . .
O21 O 0.9006(8) 0.2506(6) -0.0385(6) 0.078(3) Uani 1 1 d . . .
O22 O 0.5068(10) 0.3350(5) 0.1083(5) 0.067(2) Uani 1 1 d . . .
P1 P 0.5000 0.0000 0.0000 0.0257(7) Uani 1 2 d S . P
Cu1 Cu 0.72782(13) 0.35153(8) 0.27973(7) 0.0421(3) Uani 1 1 d . . .
Cu2 Cu -0.02959(12) 0.13374(8) 0.53348(7) 0.0385(3) Uani 1 1 d . . .
Cu3 Cu 0.43895(13) 0.36478(8) 0.53616(7) 0.0384(3) Uani 1 1 d . . .
Cu4 Cu 0.54099(13) 0.23231(8) 0.62413(7) 0.0399(3) Uani 1 1 d . . .
Cu5 Cu 0.31149(12) -0.05492(8) 0.36942(7) 0.0396(3) Uani 1 1 d . . .
Cu6 Cu 0.26840(12) 0.15516(8) 0.72068(7) 0.0402(3) Uani 1 1 d . . .
Cu7 Cu 0.26718(13) 0.07216(9) 0.53972(7) 0.0478(4) Uani 1 1 d . . .
Cu8 Cu 0.71509(12) 0.45364(8) 0.46085(7) 0.0424(3) Uani 1 1 d . . .
Cu9 Cu 0.18866(12) 0.32427(8) 0.65802(7) 0.0409(3) Uani 1 1 d . . .
Cu10 Cu 0.70533(13) 0.55114(9) 0.63594(8) 0.0465(3) Uani 1 1 d . . .
Cu11 Cu 1.01452(12) 0.44883(8) 0.62297(7) 0.0383(3) Uani 1 1 d . . .
Cu12 Cu 0.77856(14) 0.40351(9) 0.74561(8) 0.0521(4) Uani 1 1 d . . .
Cl1 Cl 0.2210(2) 0.23088(15) 0.53660(14) 0.0379(6) Uani 1 1 d . . .
Cl2 Cl 0.7565(2) 0.36101(16) 0.60279(15) 0.0410(6) Uani 1 1 d . . .
Mo1 Mo 0.24006(9) 0.06262(7) 0.11063(6) 0.0507(3) Uani 1 1 d . . .
Mo2 Mo 0.75304(10) -0.09903(7) 0.08440(6) 0.0497(3) Uani 1 1 d . . .
Mo3 Mo 0.74572(9) 0.12928(6) 0.16638(5) 0.0397(2) Uani 1 1 d . . .
Mo4 Mo 0.77565(10) 0.17074(6) -0.02644(6) 0.0512(3) Uani 1 1 d . . .
Mo5 Mo 0.48292(10) -0.04901(6) 0.18772(5) 0.0413(2) Uani 1 1 d . . .
Mo6 Mo 0.50689(10) 0.22945(6) 0.07306(5) 0.0456(3) Uani 1 1 d . . .
O100 O 0.8100(14) 0.6882(9) 0.7668(8) 0.045(3) Uani 0.5 1 d . . P
O01 O 0.4060(12) -0.0336(8) 0.0585(7) 0.031(3) Uani 0.5 1 d . . P
H1O1 H 0.8740 0.7087 0.8071 0.037 Uiso 0.5 1 d R U P
H2O1 H 0.7547 0.7231 0.7711 0.037 Uiso 0.5 1 d R U P

loop_
_atom_site_aniso_label
_atom_site_aniso_U_11
_atom_site_aniso_U_22
_atom_site_aniso_U_33
_atom_site_aniso_U_23
_atom_site_aniso_U_13
_atom_site_aniso_U_12
C1 0.037(6) 0.039(6) 0.030(5) -0.001(4) -0.001(4) -0.017(4)
C2 0.042(6) 0.038(5) 0.021(5) -0.010(4) 0.007(4) -0.010(4)
C3 0.052(7) 0.041(6) 0.031(5) -0.005(4) 0.019(5) 0.001(5)
C4 0.030(5) 0.047(6) 0.040(6) -0.006(5) 0.000(4) 0.004(5)
C5 0.044(6) 0.051(6) 0.030(5) 0.012(5) 0.006(5) -0.020(5)
C6 0.042(6) 0.053(6) 0.023(5) 0.006(4) 0.006(4) -0.013(5)
C7 0.040(6) 0.054(7) 0.035(6) 0.000(5) 0.010(5) -0.006(5)
C8 0.046(6) 0.047(6) 0.028(5) -0.003(4) 0.017(5) -0.006(5)
C9 0.031(5) 0.033(5) 0.031(5) -0.008(4) 0.016(4) -0.004(4)
C10 0.025(5) 0.043(6) 0.055(7) 0.004(5) 0.016(5) -0.007(4)
C11 0.062(7) 0.055(7) 0.029(6) 0.001(5) 0.008(5) -0.011(6)
C12 0.033(5) 0.034(5) 0.031(5) -0.007(4) -0.003(4) -0.006(4)
C13 0.029(5) 0.035(5) 0.035(5) 0.004(4) 0.002(4) -0.011(4)
C14 0.058(7) 0.052(7) 0.036(6) 0.010(5) 0.025(5) -0.016(5)
C50 0.068(8) 0.069(8) 0.051(7) -0.011(6) 0.031(6) -0.029(7)
C51 0.053(7) 0.065(8) 0.049(7) -0.005(6) 0.020(6) -0.029(6)
N1 0.029(4) 0.035(4) 0.028(4) 0.004(3) 0.008(3) 0.000(3)
N2 0.034(4) 0.038(5) 0.028(4) 0.002(3) 0.010(3) -0.001(4)
N3 0.027(4) 0.042(5) 0.024(4) -0.001(3) 0.006(3) -0.003(3)
N4 0.037(5) 0.031(4) 0.031(4) 0.001(3) 0.007(4) 0.000(4)
N5 0.037(5) 0.040(5) 0.031(4) -0.002(4) 0.009(4) -0.012(4)
N6 0.038(5) 0.032(4) 0.031(4) 0.004(3) 0.010(4) -0.009(4)
N7 0.034(4) 0.029(4) 0.029(4) 0.002(3) 0.007(3) 0.003(3)
N8 0.030(4) 0.031(4) 0.031(4) -0.001(3) 0.013(3) -0.003(3)
N9 0.029(4) 0.033(4) 0.033(4) -0.002(3) 0.012(3) 0.001(3)
N10 0.024(4) 0.038(4) 0.031(4) 0.005(3) 0.006(3) -0.004(3)
N11 0.027(4) 0.040(5) 0.031(4) -0.003(4) 0.007(3) -0.003(3)
N12 0.030(4) 0.040(5) 0.035(5) 0.004(4) 0.014(4) -0.003(4)
N13 0.025(4) 0.037(4) 0.034(4) -0.004(4) 0.008(3) -0.002(3)
N14 0.033(4) 0.034(4) 0.036(4) 0.003(3) 0.016(4) 0.006(3)
N15 0.028(4) 0.038(4) 0.028(4) -0.002(3) 0.008(3) 0.000(3)
N16 0.028(4) 0.029(4) 0.029(4) 0.001(3) 0.003(3) 0.003(3)
N17 0.026(4) 0.036(4) 0.025(4) 0.000(3) 0.004(3) -0.003(3)
N18 0.031(4) 0.031(4) 0.031(4) -0.004(3) 0.009(3) -0.002(3)
N19 0.042(5) 0.028(4) 0.026(4) -0.001(3) 0.010(3) -0.009(3)
N20 0.029(4) 0.033(4) 0.032(4) 0.001(3) -0.001(3) 0.002(3)
N21 0.026(4) 0.027(4) 0.027(4) -0.006(3) 0.002(3) -0.003(3)
N50 0.041(5) 0.038(5) 0.030(4) -0.006(4) 0.014(4) -0.003(4)
N51 0.039(5) 0.048(5) 0.039(5) -0.004(4) 0.016(4) -0.015(4)
N52 0.035(4) 0.034(4) 0.027(4) -0.004(3) 0.010(3) -0.004(4)
O1 0.026(6) 0.021(6) 0.020(6) -0.004(5) 0.001(5) 0.001(5)
O2 0.023(6) 0.032(7) 0.015(6) -0.010(5) 0.005(5) -0.004(5)
O3 0.037(7) 0.028(6) 0.013(6) -0.005(5) 0.004(5) -0.005(5)
O4 0.053(5) 0.046(5) 0.106(7) 0.019(5) 0.047(5) 0.012(4)
O5 0.070(6) 0.036(4) 0.104(7) 0.013(4) 0.048(5) 0.012(4)
O6 0.073(6) 0.073(6) 0.092(7) -0.044(5) -0.029(5) 0.030(5)
O7 0.041(4) 0.079(6) 0.059(5) -0.001(4) 0.029(4) 0.017(4)
O8 0.111(8) 0.150(10) 0.030(5) 0.013(5) -0.006(5) -0.076(7)
O9 0.057(5) 0.046(5) 0.097(7) 0.015(4) 0.043(5) 0.013(4)
O10 0.098(7) 0.096(7) 0.050(5) 0.036(5) 0.051(5) 0.047(6)
O11 0.053(5) 0.071(6) 0.077(6) 0.000(5) -0.006(4) 0.027(4)
O12 0.101(7) 0.148(10) 0.027(4) 0.016(5) -0.003(5) -0.074(7)
O13 0.068(6) 0.069(6) 0.081(6) -0.044(5) -0.030(5) 0.030(5)
O14 0.109(7) 0.097(7) 0.049(5) 0.037(5) 0.049(5) 0.057(6)
O15 0.118(8) 0.104(7) 0.058(5) 0.038(5) 0.060(6) 0.063(6)
O17 0.098(7) 0.158(10) 0.026(4) 0.025(5) -0.010(4) -0.087(7)
O18 0.074(6) 0.060(5) 0.090(7) -0.040(5) -0.021(5) 0.031(5)
O19 0.043(5) 0.103(7) 0.039(5) -0.024(4) -0.011(4) -0.011(4)
O20 0.110(7) 0.035(4) 0.023(4) 0.000(3) 0.020(4) -0.003(4)
O21 0.052(5) 0.087(7) 0.081(7) 0.025(5) 0.017(5) -0.028(5)
O22 0.103(7) 0.051(5) 0.048(5) -0.003(4) 0.020(5) 0.027(5)
P1 0.0230(16) 0.0290(17) 0.0172(15) -0.0029(13) 0.0057(12) -0.0056(13)
Cu1 0.0385(7) 0.0433(7) 0.0351(7) 0.0013(5) 0.0136(5) -0.0090(6)
Cu2 0.0418(7) 0.0400(7) 0.0279(6) -0.0012(5) 0.0070(5) 0.0040(6)
Cu3 0.0441(7) 0.0415(7) 0.0241(6) -0.0028(5) 0.0090(5) 0.0049(6)
Cu4 0.0453(7) 0.0409(7) 0.0281(6) -0.0028(5) 0.0097(5) 0.0055(6)
Cu5 0.0340(7) 0.0375(7) 0.0370(7) -0.0003(5) 0.0071(5) -0.0074(5)
Cu6 0.0366(7) 0.0403(7) 0.0330(7) 0.0005(5) 0.0060(5) -0.0084(5)
Cu7 0.0353(7) 0.0623(9) 0.0333(7) 0.0019(6) 0.0150(5) -0.0136(6)
Cu8 0.0342(7) 0.0354(7) 0.0399(7) -0.0125(5) 0.0062(5) -0.0122(5)
Cu9 0.0307(7) 0.0405(7) 0.0438(7) 0.0021(6) 0.0090(5) -0.0040(5)
Cu10 0.0329(7) 0.0606(9) 0.0418(7) 0.0109(6) 0.0125(6) -0.0016(6)
Cu11 0.0420(7) 0.0374(7) 0.0300(6) -0.0008(5) 0.0090(5) 0.0027(5)
Cu12 0.0413(8) 0.0469(8) 0.0570(9) 0.0052(7) 0.0136(6) -0.0118(6)
Cl1 0.0344(13) 0.0327(12) 0.0418(13) -0.0006(10) 0.0152(10) 0.0003(10)
Cl2 0.0352(13) 0.0385(13) 0.0413(14) 0.0009(11) 0.0111(11) -0.0047(10)
Mo1 0.0313(5) 0.0689(7) 0.0371(5) -0.0129(5) 0.0156(4) -0.0034(4)
Mo2 0.0424(6) 0.0655(7) 0.0353(5) 0.0090(5) -0.0033(4) 0.0061(5)
Mo3 0.0390(5) 0.0386(5) 0.0258(4) -0.0081(4) -0.0050(4) -0.0068(4)
Mo4 0.0443(6) 0.0471(6) 0.0453(6) -0.0040(4) 0.0165(4) -0.0191(4)
Mo5 0.0488(6) 0.0489(5) 0.0224(4) 0.0016(4) 0.0121(4) 0.0052(4)
Mo6 0.0597(6) 0.0336(5) 0.0301(5) -0.0080(4) 0.0090(4) -0.0062(4)
O100 0.040(8) 0.051(9) 0.047(9) 0.008(7) 0.004(7) 0.019(7)
O01 0.034(7) 0.028(6) 0.023(6) 0.000(5) 0.011(5) -0.008(5)

loop_
_atom_type_symbol
_atom_type_description
_atom_type_scat_dispersion_real
_atom_type_scat_dispersion_imag
_atom_type_scat_source
C C 0.0033 0.0016 'International Tables Vol C Tables 4.2.6.8 and 6.1.1.4'
H H 0.0000 0.0000 'International Tables Vol C Tables 4.2.6.8 and 6.1.1.4'
N N 0.0061 0.0033 'International Tables Vol C Tables 4.2.6.8 and 6.1.1.4'
O O 0.0106 0.0060 'International Tables Vol C Tables 4.2.6.8 and 6.1.1.4'
P P 0.1023 0.0942 'International Tables Vol C Tables 4.2.6.8 and 6.1.1.4'
Cu Cu 0.3201 1.2651 'International Tables Vol C Tables 4.2.6.8 and 6.1.1.4'
Mo Mo -1.6832 0.6857 'International Tables Vol C Tables 4.2.6.8 and 6.1.1.4'
Cl Cl 0.1484 0.1585 'International Tables Vol C Tables 4.2.6.8 and 6.1.1.4'

loop_
_geom_angle_atom_site_label_1
_geom_angle_atom_site_label_2
_geom_angle_atom_site_label_3
_geom_angle
_geom_angle_site_symmetry_1
_geom_angle_site_symmetry_3
N17 C1 C2 109.1(8) . .
N17 C1 H1 125.5 . .
C2 C1 H1 125.5 . .
N19 C2 C1 107.2(8) . .
N19 C2 H2 126.4 . .
C1 C2 H2 126.4 . .
N14 C3 C4 107.5(8) . .
N14 C3 H3 126.2 . .
C4 C3 H3 126.2 . .
N15 C4 C3 107.0(8) . .
N15 C4 H4 126.5 . .
C3 C4 H4 126.5 . .
N2 C5 C6 108.8(8) . 2_556
N2 C5 H5 125.6 . .
C6 C5 H5 125.6 2_556 .
N3 C6 C5 106.5(8) . 2_556
N3 C6 H6 126.7 . .
C5 C6 H6 126.7 2_556 .
N13 C7 C8 107.4(9) . .
N13 C7 H7 126.3 . .
C8 C7 H7 126.3 . .
N12 C8 C7 107.5(8) 2_556 .
N12 C8 H8 126.2 2_556 .
C7 C8 H8 126.2 . .
N9 C9 C10 107.8(8) . .
N9 C9 H9 126.1 . .
C10 C9 H9 126.1 . .
N7 C10 C9 108.3(8) . .
N7 C10 H10 125.8 . .
C9 C10 H10 125.8 . .
N5 C11 C14 107.9(9) . .
N5 C11 H11 126.1 . .
C14 C11 H11 126.1 . .
C13 C12 N20 108.2(8) . .
C13 C12 H12 125.9 . .
N20 C12 H12 125.9 . .
N10 C13 C12 108.5(8) . .
N10 C13 H13 125.7 . .
C12 C13 H13 125.7 . .
N6 C14 C11 107.5(9) . .
N6 C14 H14 126.3 . .
C11 C14 H14 126.3 . .
N51 C50 C51 107.0(10) . .
N51 C50 H50 126.5 . .
C51 C50 H50 126.5 . .
N50 C51 C50 107.8(10) . .
N50 C51 H51 126.1 . .
C50 C51 H51 126.1 . .
N3 N1 N2 109.8(7) . 2_556
N3 N1 Cu7 121.2(6) . .
N2 N1 Cu7 128.9(6) 2_556 .
N1 N2 C5 107.1(7) 2_556 .
N1 N2 Cu2 121.4(6) 2_556 .
C5 N2 Cu2 131.5(6) . .
N1 N3 C6 107.8(7) . .
N1 N3 Cu6 117.4(5) . .
C6 N3 Cu6 134.2(6) . .
N6 N4 N5 110.3(7) . .
N6 N4 Cu4 127.2(6) . .
N5 N4 Cu4 122.3(6) . .
N4 N5 C11 106.6(8) . .
N4 N5 Cu12 122.7(6) . .
C11 N5 Cu12 130.3(7) . .
N4 N6 C14 107.7(7) . .
N4 N6 Cu6 123.4(6) . .
C14 N6 Cu6 127.9(6) . .
N8 N7 C10 107.6(7) . .
N8 N7 Cu4 119.3(6) . .
C10 N7 Cu4 133.1(6) . .
N7 N8 N9 109.7(6) . .
N7 N8 Cu7 123.7(6) . .
N9 N8 Cu7 126.6(6) . .
C9 N9 N8 106.6(7) . .
C9 N9 Cu5 134.8(6) . .
N8 N9 Cu5 118.4(5) . .
C13 N10 N21 106.6(7) . .
C13 N10 Cu11 132.3(6) . 2_766
N21 N10 Cu11 121.1(5) . 2_766
N12 N11 N13 108.3(7) 2_556 .
N12 N11 Cu2 127.1(6) 2_556 .
N13 N11 Cu2 124.2(6) . .
C8 N12 N11 108.7(7) 2_556 2_556
C8 N12 Cu5 125.7(6) 2_556 .
N11 N12 Cu5 125.6(6) 2_556 .
C7 N13 N11 108.1(7) . .
C7 N13 Cu9 127.4(6) . .
N11 N13 Cu9 124.5(6) . .
N16 N14 C3 108.2(7) . .
N16 N14 Cu9 123.9(6) . .
C3 N14 Cu9 127.4(6) . .
N16 N15 C4 108.6(7) . .
N16 N15 Cu10 125.7(6) . .
C4 N15 Cu10 125.7(6) . .
N15 N16 N14 108.7(7) . .
N15 N16 Cu3 125.6(6) . .
N14 N16 Cu3 125.4(6) . .
N18 N17 C1 106.8(7) . .
N18 N17 Cu3 119.3(5) . .
C1 N17 Cu3 133.7(6) . .
N17 N18 N19 109.6(7) . .
N17 N18 Cu8 126.1(6) . .
N19 N18 Cu8 124.2(6) . .
C2 N19 N18 107.2(7) . .
C2 N19 Cu1 134.0(6) . .
N18 N19 Cu1 118.2(5) . .
N21 N20 C12 106.0(7) . .
N21 N20 Cu10 117.0(5) . .
C12 N20 Cu10 136.9(7) . .
N20 N21 N10 110.7(7) . .
N20 N21 Cu8 122.2(6) . .
N10 N21 Cu8 126.8(6) . .
C51 N50 N52 108.3(8) . .
C51 N50 Cu1 126.1(7) . .
N52 N50 Cu1 125.5(6) . .
N52 N51 C50 107.2(8) . .
N52 N51 Cu12 124.9(6) . 2_766
C50 N51 Cu12 127.4(7) . 2_766
N51 N52 N50 109.5(7) . .
N51 N52 Cu11 121.7(6) . 2_766
N50 N52 Cu11 128.7(6) . 2_766
P1 O1 O2 56.1(5) . .
P1 O1 O01 56.9(5) . 2_655
O2 O1 O01 97.5(8) . 2_655
P1 O1 Mo3 128.4(6) . .
O2 O1 Mo3 72.3(5) . .
O01 O1 Mo3 140.0(7) 2_655 .
P1 O1 Mo4 124.4(6) . .
O2 O1 Mo4 136.6(7) . .
O01 O1 Mo4 67.5(5) 2_655 .
Mo3 O1 Mo4 93.1(4) . .
P1 O2 O1 58.1(6) . .
P1 O2 O01 59.1(6) . .
O1 O2 O01 99.9(9) . .
P1 O2 Mo5 126.6(6) . .
O1 O2 Mo5 138.6(7) . .
O01 O2 Mo5 67.5(5) . .
P1 O2 Mo3 127.4(7) . .
O1 O2 Mo3 69.4(5) . .
O01 O2 Mo3 135.3(7) . .
Mo5 O2 Mo3 91.7(3) . .
P1 O3 Mo2 124.0(5) . .
P1 O3 Mo6 121.2(6) . 2_655
Mo2 O3 Mo6 94.7(4) . 2_655
P1 O3 Mo1 121.5(6) . 2_655
Mo2 O3 Mo1 94.7(4) . 2_655
Mo6 O3 Mo1 93.0(4) 2_655 2_655
Mo3 O4 Mo5 138.6(5) . .
Mo5 O5 Mo2 140.0(5) . .
Mo4 O6 Mo1 137.1(5) 2_655 .
Mo2 O8 Mo1 136.9(6) 2_655 .
Mo2 O9 Mo3 140.2(5) . .
Mo3 O10 Mo6 135.8(5) . .
Mo6 O12 Mo2 140.1(7) . 2_655
Mo5 O13 Mo4 140.1(6) 2_655 .
Mo6 O14 Mo4 138.7(5) . .
Mo4 O15 Mo3 139.7(6) . .
Mo1 O17 Mo6 139.5(6) . .
Mo1 O18 Mo5 140.9(5) . .
Mo5 O20 Cu5 134.3(5) . .
O2 P1 O2 180.0 2_655 .
O2 P1 O1 65.9(6) 2_655 2_655
O2 P1 O1 114.1(6) . 2_655
O2 P1 O1 114.1(6) 2_655 .
O2 P1 O1 65.9(6) . .
O1 P1 O1 180.0(8) 2_655 .
O2 P1 O01 67.0(6) 2_655 2_655
O2 P1 O01 113.0(6) . 2_655
O1 P1 O01 110.6(6) 2_655 2_655
O1 P1 O01 69.4(6) . 2_655
O2 P1 O01 113.0(6) 2_655 .
O2 P1 O01 67.0(6) . .
O1 P1 O01 69.4(6) 2_655 .
O1 P1 O01 110.6(6) . .
O01 P1 O01 180.0 2_655 .
O2 P1 O3 72.7(6) 2_655 2_655
O2 P1 O3 107.3(6) . 2_655
O1 P1 O3 106.3(6) 2_655 2_655
O1 P1 O3 73.7(6) . 2_655
O01 P1 O3 104.8(6) 2_655 2_655
O01 P1 O3 75.2(6) . 2_655
O2 P1 O3 107.3(6) 2_655 .
O2 P1 O3 72.7(6) . .
O1 P1 O3 73.7(6) 2_655 .
O1 P1 O3 106.3(6) . .
O01 P1 O3 75.2(6) 2_655 .
O01 P1 O3 104.8(6) . .
O3 P1 O3 180.0 2_655 .
N19 Cu1 N50 172.2(3) . .
N11 Cu2 N2 163.9(3) . .
N11 Cu2 Cl1 99.3(2) . .
N2 Cu2 Cl1 96.7(2) . .
N16 Cu3 N17 166.0(3) . .
N16 Cu3 Cl1 98.7(2) . .
N17 Cu3 Cl1 95.3(2) . .
N4 Cu4 N7 166.3(3) . .
N4 Cu4 Cl2 100.7(2) . .
N7 Cu4 Cl2 92.5(2) . .
N12 Cu5 N9 172.6(3) . .
N12 Cu5 O20 102.3(3) . .
N9 Cu5 O20 85.1(3) . .
N6 Cu6 N3 174.7(3) . .
N1 Cu7 N8 157.8(3) . .
N1 Cu7 Cl1 108.3(2) . .
N8 Cu7 Cl1 93.2(2) . .
N18 Cu8 N21 177.6(3) . .
N13 Cu9 N14 151.0(3) . .
N13 Cu9 Cl1 103.4(2) . .
N14 Cu9 Cl1 105.3(2) . .
N13 Cu9 Cu11 85.4(2) . 1_455
N14 Cu9 Cu11 88.9(2) . 1_455
Cl1 Cu9 Cu11 110.59(8) . 1_455
N20 Cu10 N15 172.3(3) . .
N52 Cu11 N10 163.9(3) 2_766 2_766
N52 Cu11 Cl2 100.1(2) 2_766 .
N10 Cu11 Cl2 95.5(2) 2_766 .
N52 Cu11 Cu9 97.5(3) 2_766 1_655
N10 Cu11 Cu9 81.6(2) 2_766 1_655
Cl2 Cu11 Cu9 107.17(7) . 1_655
N5 Cu12 N51 146.6(3) . 2_766
N5 Cu12 Cl2 108.9(2) . .
N51 Cu12 Cl2 104.0(3) 2_766 .
Cu9 Cl1 Cu7 118.87(11) . .
Cu9 Cl1 Cu2 86.96(8) . .
Cu7 Cl1 Cu2 77.55(7) . .
Cu9 Cl1 Cu3 85.90(8) . .
Cu7 Cl1 Cu3 118.01(9) . .
Cu2 Cl1 Cu3 164.41(11) . .
Cu12 Cl2 Cu11 85.26(8) . .
Cu12 Cl2 Cu4 81.36(8) . .
Cu11 Cl2 Cu4 155.22(12) . .
O7 Mo1 O17 103.2(5) . .
O7 Mo1 O18 101.5(4) . .
O17 Mo1 O18 92.9(5) . .
O7 Mo1 O8 102.9(5) . .
O17 Mo1 O8 89.9(4) . .
O18 Mo1 O8 154.1(5) . .
O7 Mo1 O6 101.3(4) . .
O17 Mo1 O6 154.7(5) . .
O18 Mo1 O6 88.1(4) . .
O8 Mo1 O6 78.7(5) . .
O7 Mo1 O3 159.2(4) . 2_655
O17 Mo1 O3 64.1(4) . 2_655
O18 Mo1 O3 95.9(4) . 2_655
O8 Mo1 O3 62.5(4) . 2_655
O6 Mo1 O3 90.7(4) . 2_655
O11 Mo2 O8 104.4(5) . 2_655
O11 Mo2 O9 103.3(4) . .
O8 Mo2 O9 87.5(4) 2_655 .
O11 Mo2 O12 101.4(5) . 2_655
O8 Mo2 O12 88.7(4) 2_655 2_655
O9 Mo2 O12 155.1(5) . 2_655
O11 Mo2 O5 99.2(4) . .
O8 Mo2 O5 156.4(5) 2_655 .
O9 Mo2 O5 86.8(3) . .
O12 Mo2 O5 86.9(4) 2_655 .
O11 Mo2 O3 159.7(4) . .
O8 Mo2 O3 64.5(5) 2_655 .
O9 Mo2 O3 93.5(4) . .
O12 Mo2 O3 62.8(5) 2_655 .
O5 Mo2 O3 93.0(4) . .
O19 Mo3 O4 102.4(4) . .
O19 Mo3 O10 101.0(5) . .
O4 Mo3 O10 91.4(3) . .
O19 Mo3 O9 101.7(4) . .
O4 Mo3 O9 88.8(3) . .
O10 Mo3 O9 156.6(4) . .
O19 Mo3 O15 101.6(4) . .
O4 Mo3 O15 155.6(4) . .
O10 Mo3 O15 88.1(3) . .
O9 Mo3 O15 82.3(4) . .
O19 Mo3 O1 161.0(4) . .
O4 Mo3 O1 93.8(4) . .
O10 Mo3 O1 68.6(4) . .
O9 Mo3 O1 88.1(4) . .
O15 Mo3 O1 63.4(4) . .
O19 Mo3 O2 160.3(5) . .
O4 Mo3 O2 64.5(4) . .
O10 Mo3 O2 94.2(4) . .
O9 Mo3 O2 65.0(4) . .
O15 Mo3 O2 91.3(4) . .
O1 Mo3 O2 38.3(4) . .
O21 Mo4 O15 102.3(5) . .
O21 Mo4 O13 102.4(5) . .
O15 Mo4 O13 155.2(5) . .
O21 Mo4 O6 103.1(5) . 2_655
O15 Mo4 O6 87.5(4) . 2_655
O13 Mo4 O6 89.6(4) . 2_655
O21 Mo4 O14 100.4(5) . .
O15 Mo4 O14 86.8(4) . .
O13 Mo4 O14 86.2(4) . .
O6 Mo4 O14 156.5(4) 2_655 .
O21 Mo4 O01 159.4(4) . 2_655
O15 Mo4 O01 95.1(4) . 2_655
O13 Mo4 O01 61.4(4) . 2_655
O6 Mo4 O01 66.4(4) 2_655 2_655
O14 Mo4 O01 91.5(4) . 2_655
O21 Mo4 O1 159.3(4) . .
O15 Mo4 O1 62.7(4) . .
O13 Mo4 O1 92.7(4) . .
O6 Mo4 O1 91.0(4) 2_655 .
O14 Mo4 O1 66.2(4) . .
O01 Mo4 O1 41.2(3) 2_655 .
O20 Mo5 O5 102.0(4) . .
O20 Mo5 O13 99.9(4) . 2_655
O5 Mo5 O13 92.3(4) . 2_655
O20 Mo5 O4 102.3(4) . .
O5 Mo5 O4 87.8(3) . .
O13 Mo5 O4 157.3(5) 2_655 .
O20 Mo5 O18 100.7(4) . .
O5 Mo5 O18 157.2(4) . .
O13 Mo5 O18 86.3(3) 2_655 .
O4 Mo5 O18 85.0(4) . .
O20 Mo5 O01 157.5(4) . .
O5 Mo5 O01 93.8(4) . .
O13 Mo5 O01 63.2(4) 2_655 .
O4 Mo5 O01 94.1(4) . .
O18 Mo5 O01 65.3(4) . .
O20 Mo5 O2 162.0(4) . .
O5 Mo5 O2 67.1(4) . .
O13 Mo5 O2 95.0(4) 2_655 .
O4 Mo5 O2 64.2(4) . .
O18 Mo5 O2 90.3(4) . .
O01 Mo5 O2 40.5(4) . .
O22 Mo6 O14 101.9(4) . .
O22 Mo6 O12 101.3(5) . .
O14 Mo6 O12 93.1(4) . .
O22 Mo6 O10 100.1(4) . .
O14 Mo6 O10 88.3(4) . .
O12 Mo6 O10 157.8(5) . .
O22 Mo6 O17 100.1(5) . .
O14 Mo6 O17 157.7(5) . .
O12 Mo6 O17 85.7(4) . .
O10 Mo6 O17 84.8(4) . .
O22 Mo6 O3 155.9(4) . 2_655
O14 Mo6 O3 96.6(4) . 2_655
O12 Mo6 O3 62.1(5) . 2_655
O10 Mo6 O3 95.7(4) . 2_655
O17 Mo6 O3 63.2(4) . 2_655
H1O1 O100 H2O1 106.1 . .
P1 O01 O2 53.9(5) . .
P1 O01 O1 53.7(5) . 2_655
O2 O01 O1 93.7(7) . 2_655
P1 O01 Mo5 125.9(7) . .
O2 O01 Mo5 72.0(6) . .
O1 O01 Mo5 137.8(8) 2_655 .
P1 O01 Mo4 125.0(6) . 2_655
O2 O01 Mo4 140.8(8) . 2_655
O1 O01 Mo4 71.3(5) 2_655 2_655
Mo5 O01 Mo4 94.8(4) . 2_655

loop_
_geom_bond_atom_site_label_1
_geom_bond_atom_site_label_2
_geom_bond_distance
_geom_bond_site_symmetry_2
C1 N17 1.334(11) .
C1 C2 1.367(13) .
C1 H1 0.9300 .
C2 N19 1.334(11) .
C2 H2 0.9300 .
C3 N14 1.348(12) .
C3 C4 1.373(14) .
C3 H3 0.9300 .
C4 N15 1.352(12) .
C4 H4 0.9300 .
C5 N2 1.344(12) .
C5 C6 1.381(13) 2_556
C5 H5 0.9300 .
C6 N3 1.359(12) .
C6 C5 1.381(13) 2_556
C6 H6 0.9300 .
C7 N13 1.352(12) .
C7 C8 1.379(13) .
C7 H7 0.9300 .
C8 N12 1.342(12) 2_556
C8 H8 0.9300 .
C9 N9 1.344(11) .
C9 C10 1.363(13) .
C9 H9 0.9300 .
C10 N7 1.331(12) .
C10 H10 0.9300 .
C11 N5 1.359(12) .
C11 C14 1.374(14) .
C11 H11 0.9300 .
C12 C13 1.340(13) .
C12 N20 1.357(11) .
C12 H12 0.9300 .
C13 N10 1.330(11) .
C13 H13 0.9300 .
C14 N6 1.353(12) .
C14 H14 0.9300 .
C50 N51 1.346(13) .
C50 C51 1.375(14) .
C50 H50 0.9300 .
C51 N50 1.313(13) .
C51 H51 0.9300 .
N1 N3 1.344(10) .
N1 N2 1.345(10) 2_556
N1 Cu7 1.867(7) .
N2 N1 1.345(10) 2_556
N2 Cu2 1.906(7) .
N3 Cu6 1.884(7) .
N4 N6 1.330(10) .
N4 N5 1.347(10) .
N4 Cu4 1.881(8) .
N5 Cu12 1.899(7) .
N6 Cu6 1.872(7) .
N7 N8 1.331(10) .
N7 Cu4 1.896(7) .
N8 N9 1.352(10) .
N8 Cu7 1.882(7) .
N9 Cu5 1.889(7) .
N10 N21 1.339(10) .
N10 Cu11 1.915(7) 2_766
N11 N12 1.346(10) 2_556
N11 N13 1.353(10) .
N11 Cu2 1.890(7) .
N12 C8 1.342(12) 2_556
N12 N11 1.346(10) 2_556
N12 Cu5 1.885(7) .
N13 Cu9 1.914(7) .
N14 N16 1.342(10) .
N14 Cu9 1.918(7) .
N15 N16 1.334(10) .
N15 Cu10 1.892(7) .
N16 Cu3 1.896(7) .
N17 N18 1.332(10) .
N17 Cu3 1.908(7) .
N18 N19 1.358(10) .
N18 Cu8 1.850(7) .
N19 Cu1 1.879(7) .
N20 N21 1.319(10) .
N20 Cu10 1.882(8) .
N21 Cu8 1.865(7) .
N50 N52 1.332(10) .
N50 Cu1 1.888(8) .
N51 N52 1.329(10) .
N51 Cu12 1.903(8) 2_766
N52 Cu11 1.896(7) 2_766
O1 P1 1.503(10) .
O1 O2 1.616(16) .
O1 O01 1.745(15) 2_655
O1 Mo3 2.441(11) .
O1 Mo4 2.508(11) .
O2 P1 1.470(11) .
O2 O01 1.675(16) .
O2 Mo5 2.453(11) .
O2 Mo3 2.485(10) .
O3 P1 1.633(12) .
O3 Mo2 2.393(12) .
O3 Mo6 2.442(11) 2_655
O3 Mo1 2.466(11) 2_655
O4 Mo3 1.850(7) .
O4 Mo5 1.939(8) .
O5 Mo5 1.870(8) .
O5 Mo2 1.915(8) .
O6 Mo4 1.923(9) 2_655
O6 Mo1 1.993(9) .
O7 Mo1 1.660(6) .
O8 Mo2 1.901(9) 2_655
O8 Mo1 1.942(9) .
O9 Mo2 1.905(8) .
O9 Mo3 1.945(8) .
O10 Mo3 1.870(9) .
O10 Mo6 1.960(9) .
O11 Mo2 1.661(8) .
O12 Mo6 1.875(9) .
O12 Mo2 1.909(9) 2_655
O13 Mo5 1.872(8) 2_655
O13 Mo4 1.910(8) .
O14 Mo6 1.856(8) .
O14 Mo4 1.937(8) .
O15 Mo4 1.877(9) .
O15 Mo3 1.948(8) .
O17 Mo1 1.831(9) .
O17 Mo6 1.963(8) .
O18 Mo1 1.837(10) .
O18 Mo5 1.961(8) .
O19 Mo3 1.670(7) .
O20 Mo5 1.680(7) .
O20 Cu5 2.417(8) .
O21 Mo4 1.646(7) .
O22 Mo6 1.656(8) .
P1 O2 1.470(11) 2_655
P1 O1 1.503(10) 2_655
P1 O01 1.561(11) 2_655
P1 O01 1.561(11) .
P1 O3 1.633(12) 2_655
Cu2 Cl1 2.651(2) .
Cu3 Cl1 2.711(3) .
Cu4 Cl2 2.756(3) .
Cu7 Cl1 2.642(3) .
Cu9 Cl1 2.432(3) .
Cu9 Cu11 2.9856(19) 1_455
Cu11 N52 1.896(7) 2_766
Cu11 N10 1.915(7) 2_766
Cu11 Cl2 2.625(3) .
Cu11 Cu9 2.9856(19) 1_655
Cu12 N51 1.903(8) 2_766
Cu12 Cl2 2.432(3) .
Mo1 O3 2.466(11) 2_655
Mo2 O8 1.902(9) 2_655
Mo2 O12 1.909(9) 2_655
Mo4 O6 1.923(9) 2_655
Mo4 O01 2.447(11) 2_655
Mo5 O13 1.872(8) 2_655
Mo5 O01 2.383(12) .
Mo6 O3 2.442(11) 2_655
O100 H1O1 0.8606 .
O100 H2O1 0.8572 .
O01 O1 1.745(15) 2_655
O01 Mo4 2.447(11) 2_655

loop_
_geom_torsion_atom_site_label_1
_geom_torsion_atom_site_label_2
_geom_torsion_atom_site_label_3
_geom_torsion_atom_site_label_4
_geom_torsion
_geom_torsion_site_symmetry_1
_geom_torsion_site_symmetry_4
N17 C1 C2 N19 1.5(13) . .
N14 C3 C4 N15 -0.7(12) . .
N13 C7 C8 N12 0.9(13) . 2_556
N9 C9 C10 N7 -1.1(12) . .
N20 C12 C13 N10 0.6(12) . .
N5 C11 C14 N6 -0.3(14) . .
N51 C50 C51 N50 2.9(17) . .
C6 C5 N2 N1 2.1(12) 2_556 2_556
C6 C5 N2 Cu2 -178.9(8) 2_556 .
N2 N1 N3 C6 0.2(11) 2_556 .
Cu7 N1 N3 C6 -176.7(7) . .
N2 N1 N3 Cu6 172.1(6) 2_556 .
Cu7 N1 N3 Cu6 -4.7(10) . .
C5 C6 N3 N1 -1.5(12) 2_556 .
C5 C6 N3 Cu6 -171.5(8) 2_556 .
N6 N4 N5 C11 -1.6(11) . .
Cu4 N4 N5 C11 -176.9(7) . .
N6 N4 N5 Cu12 -175.1(6) . .
Cu4 N4 N5 Cu12 9.7(11) . .
C14 C11 N5 N4 1.1(13) . .
C14 C11 N5 Cu12 173.9(8) . .
N5 N4 N6 C14 1.4(11) . .
Cu4 N4 N6 C14 176.4(8) . .
N5 N4 N6 Cu6 -167.9(6) . .
Cu4 N4 N6 Cu6 7.1(12) . .
C11 C14 N6 N4 -0.7(13) . .
C11 C14 N6 Cu6 168.0(8) . .
C9 C10 N7 N8 0.8(12) . .
C9 C10 N7 Cu4 178.5(7) . .
C10 N7 N8 N9 -0.2(10) . .
Cu4 N7 N8 N9 -178.3(6) . .
C10 N7 N8 Cu7 179.7(7) . .
Cu4 N7 N8 Cu7 1.5(10) . .
C10 C9 N9 N8 0.9(11) . .
C10 C9 N9 Cu5 -172.8(8) . .
N7 N8 N9 C9 -0.5(10) . .
Cu7 N8 N9 C9 179.7(7) . .
N7 N8 N9 Cu5 174.5(6) . .
Cu7 N8 N9 Cu5 -5.3(11) . .
C12 C13 N10 N21 -1.2(11) . .
C12 C13 N10 Cu11 -178.3(7) . 2_766
C8 C7 N13 N11 -1.0(12) . .
C8 C7 N13 Cu9 -178.8(7) . .
N12 N11 N13 C7 0.7(11) 2_556 .
Cu2 N11 N13 C7 -171.5(7) . .
N12 N11 N13 Cu9 178.6(6) 2_556 .
Cu2 N11 N13 Cu9 6.3(11) . .
C4 C3 N14 N16 1.0(12) . .
C4 C3 N14 Cu9 173.2(7) . .
C3 C4 N15 N16 0.1(11) . .
C3 C4 N15 Cu10 -178.8(7) . .
C4 N15 N16 N14 0.4(10) . .
Cu10 N15 N16 N14 179.4(6) . .
C4 N15 N16 Cu3 -173.9(7) . .
Cu10 N15 N16 Cu3 5.0(11) . .
C3 N14 N16 N15 -0.9(10) . .
Cu9 N14 N16 N15 -173.5(6) . .
C3 N14 N16 Cu3 173.5(7) . .
Cu9 N14 N16 Cu3 0.9(11) . .
C2 C1 N17 N18 -1.2(12) . .
C2 C1 N17 Cu3 -177.6(7) . .
C1 N17 N18 N19 0.4(11) . .
Cu3 N17 N18 N19 177.4(6) . .
C1 N17 N18 Cu8 179.1(7) . .
Cu3 N17 N18 Cu8 -3.9(11) . .
C1 C2 N19 N18 -1.2(12) . .
C1 C2 N19 Cu1 -171.9(8) . .
N17 N18 N19 C2 0.5(11) . .
Cu8 N18 N19 C2 -178.2(7) . .
N17 N18 N19 Cu1 172.9(6) . .
Cu8 N18 N19 Cu1 -5.8(10) . .
C13 C12 N20 N21 0.3(11) . .
C13 C12 N20 Cu10 177.0(8) . .
C12 N20 N21 N10 -1.1(10) . .
Cu10 N20 N21 N10 -178.6(6) . .
C12 N20 N21 Cu8 173.4(6) . .
Cu10 N20 N21 Cu8 -4.1(9) . .
C13 N10 N21 N20 1.4(10) . .
Cu11 N10 N21 N20 179.0(6) 2_766 .
C13 N10 N21 Cu8 -172.7(7) . .
Cu11 N10 N21 Cu8 4.9(11) 2_766 .
C50 C51 N50 N52 -2.3(15) . .
C50 C51 N50 Cu1 -179.0(9) . .
C51 C50 N51 N52 -2.3(15) . .
C51 C50 N51 Cu12 170.6(9) . 2_766
C50 N51 N52 N50 1.0(13) . .
Cu12 N51 N52 N50 -172.2(7) 2_766 .
C50 N51 N52 Cu11 -176.9(9) . 2_766
Cu12 N51 N52 Cu11 10.0(12) 2_766 2_766
C51 N50 N52 N51 0.8(12) . .
Cu1 N50 N52 N51 177.6(7) . .
C51 N50 N52 Cu11 178.5(9) . 2_766
Cu1 N50 N52 Cu11 -4.8(13) . 2_766
O01 O1 O2 P1 -41.2(6) 2_655 .
Mo3 O1 O2 P1 178.5(5) . .
Mo4 O1 O2 P1 -106.2(9) . .
P1 O1 O2 O01 -43.7(6) . .
O01 O1 O2 O01 -84.9(8) 2_655 .
Mo3 O1 O2 O01 134.8(6) . .
Mo4 O1 O2 O01 -149.9(8) . .
P1 O1 O2 Mo5 -110.8(10) . .
O01 O1 O2 Mo5 -152.0(9) 2_655 .
Mo3 O1 O2 Mo5 67.7(9) . .
Mo4 O1 O2 Mo5 143.0(7) . .
P1 O1 O2 Mo3 -178.5(5) . .
O01 O1 O2 Mo3 140.3(7) 2_655 .
Mo4 O1 O2 Mo3 75.3(8) . .
O1 O2 P1 O1 180.001(1) . 2_655
O01 O2 P1 O1 -52.5(7) . 2_655
Mo5 O2 P1 O1 -50.3(9) . 2_655
Mo3 O2 P1 O1 -178.3(6) . 2_655
O01 O2 P1 O1 127.5(7) . .
Mo5 O2 P1 O1 129.7(9) . .
Mo3 O2 P1 O1 1.7(6) . .
O1 O2 P1 O01 52.5(7) . 2_655
O01 O2 P1 O01 180.000(1) . 2_655
Mo5 O2 P1 O01 -177.9(7) . 2_655
Mo3 O2 P1 O01 54.2(9) . 2_655
O1 O2 P1 O01 -127.5(7) . .
Mo5 O2 P1 O01 2.1(7) . .
Mo3 O2 P1 O01 -125.8(9) . .
O1 O2 P1 O3 -62.5(7) . 2_655
O01 O2 P1 O3 65.0(7) . 2_655
Mo5 O2 P1 O3 67.2(8) . 2_655
Mo3 O2 P1 O3 -60.8(8) . 2_655
O1 O2 P1 O3 117.5(7) . .
O01 O2 P1 O3 -115.0(7) . .
Mo5 O2 P1 O3 -112.8(8) . .
Mo3 O2 P1 O3 119.2(8) . .
O2 O1 P1 O2 179.999(1) . 2_655
O01 O1 P1 O2 -51.3(8) 2_655 2_655
Mo3 O1 P1 O2 178.2(7) . 2_655
Mo4 O1 P1 O2 -53.1(9) . 2_655
O01 O1 P1 O2 128.7(8) 2_655 .
Mo3 O1 P1 O2 -1.8(7) . .
Mo4 O1 P1 O2 126.9(9) . .
O2 O1 P1 O01 -128.7(8) . 2_655
Mo3 O1 P1 O01 -130.5(9) . 2_655
Mo4 O1 P1 O01 -1.9(7) . 2_655
O2 O1 P1 O01 51.3(8) . .
O01 O1 P1 O01 180.000(0) 2_655 .
Mo3 O1 P1 O01 49.5(9) . .
Mo4 O1 P1 O01 178.1(7) . .
O2 O1 P1 O3 118.0(7) . 2_655
O01 O1 P1 O3 -113.2(7) 2_655 2_655
Mo3 O1 P1 O3 116.2(8) . 2_655
Mo4 O1 P1 O3 -115.1(8) . 2_655
O2 O1 P1 O3 -62.0(7) . .
O01 O1 P1 O3 66.8(7) 2_655 .
Mo3 O1 P1 O3 -63.8(8) . .
Mo4 O1 P1 O3 64.9(8) . .
Mo2 O3 P1 O2 178.0(6) . 2_655
Mo6 O3 P1 O2 -60.3(8) 2_655 2_655
Mo1 O3 P1 O2 56.0(7) 2_655 2_655
Mo2 O3 P1 O2 -2.0(6) . .
Mo6 O3 P1 O2 119.7(8) 2_655 .
Mo1 O3 P1 O2 -124.0(7) 2_655 .
Mo2 O3 P1 O1 -124.4(8) . 2_655
Mo6 O3 P1 O1 -2.8(6) 2_655 2_655
Mo1 O3 P1 O1 113.5(7) 2_655 2_655
Mo2 O3 P1 O1 55.6(8) . .
Mo6 O3 P1 O1 177.2(6) 2_655 .
Mo1 O3 P1 O1 -66.5(7) 2_655 .
Mo2 O3 P1 O01 118.4(8) . 2_655
Mo6 O3 P1 O01 -119.9(7) 2_655 2_655
Mo1 O3 P1 O01 -3.6(6) 2_655 2_655
Mo2 O3 P1 O01 -61.6(8) . .
Mo6 O3 P1 O01 60.1(7) 2_655 .
Mo1 O3 P1 O01 176.4(6) 2_655 .
N12 N11 Cu2 N2 19.0(19) 2_556 .
N13 N11 Cu2 N2 -170.2(11) . .
N12 N11 Cu2 Cl1 -166.7(8) 2_556 .
N13 N11 Cu2 Cl1 4.1(8) . .
N15 N16 Cu3 N17 -19.6(19) . .
N14 N16 Cu3 N17 166.9(12) . .
N15 N16 Cu3 Cl1 166.6(7) . .
N14 N16 Cu3 Cl1 -6.9(7) . .
N6 N4 Cu4 N7 -28(2) . .
N5 N4 Cu4 N7 146.1(13) . .
N6 N4 Cu4 Cl2 166.4(7) . .
N5 N4 Cu4 Cl2 -19.2(8) . .
N8 N7 Cu4 N4 32.4(18) . .
C10 N7 Cu4 N4 -145.2(14) . .
N8 N7 Cu4 Cl2 -162.1(6) . .
C10 N7 Cu4 Cl2 20.3(10) . .
C8 N12 Cu5 O20 -16.5(9) 2_556 .
N11 N12 Cu5 O20 163.7(8) 2_556 .
C9 N9 Cu5 O20 -2.6(10) . .
N8 N9 Cu5 O20 -175.8(7) . .
N3 N1 Cu7 N8 104.1(10) . .
N2 N1 Cu7 N8 -72.1(12) 2_556 .
N3 N1 Cu7 Cl1 -60.0(7) . .
N2 N1 Cu7 Cl1 123.8(7) 2_556 .
N7 N8 Cu7 N1 -103.5(10) . .
N9 N8 Cu7 N1 76.3(12) . .
N7 N8 Cu7 Cl1 61.4(7) . .
N9 N8 Cu7 Cl1 -118.8(8) . .
N4 N5 Cu12 N51 177.0(7) . 2_766
C11 N5 Cu12 N51 5.2(15) . 2_766
N4 N5 Cu12 Cl2 7.7(8) . .
C11 N5 Cu12 Cl2 -164.1(10) . .
Mo6 O17 Mo1 O7 -157.1(10) . .
Mo6 O17 Mo1 O18 100.4(10) . .
Mo6 O17 Mo1 O8 -53.9(11) . .
Mo6 O17 Mo1 O6 8.7(18) . .
Mo6 O17 Mo1 O3 5.2(9) . 2_655
Mo5 O18 Mo1 O7 156.9(8) . .
Mo5 O18 Mo1 O17 -98.9(9) . .
Mo5 O18 Mo1 O8 -3.0(16) . .
Mo5 O18 Mo1 O6 55.8(9) . .
Mo5 O18 Mo1 O3 -34.6(9) . 2_655
Mo5 O4 Mo3 O19 -153.2(7) . .
Mo5 O4 Mo3 O10 105.2(7) . .
Mo5 O4 Mo3 O9 -51.5(7) . .
Mo5 O4 Mo3 O15 16.7(13) . .
Mo5 O4 Mo3 O1 36.6(7) . .
Mo5 O4 Mo3 O2 11.2(6) . .
Mo6 O10 Mo3 O19 155.5(7) . .
Mo6 O10 Mo3 O4 -101.5(7) . .
Mo6 O10 Mo3 O9 -11.2(13) . .
Mo6 O10 Mo3 O15 54.1(7) . .
Mo6 O10 Mo3 O1 -7.9(6) . .
Mo6 O10 Mo3 O2 -37.0(7) . .
Mo3 O15 Mo4 O21 152.8(8) . .
Mo3 O15 Mo4 O13 -20.8(14) . .
Mo3 O15 Mo4 O6 -104.3(8) . 2_655
Mo3 O15 Mo4 O14 52.9(8) . .
Mo3 O15 Mo4 O01 -38.3(8) . 2_655
Mo3 O15 Mo4 O1 -11.9(7) . .
Cu5 O20 Mo5 O5 -171.3(5) . .
Cu5 O20 Mo5 O13 -76.8(5) . 2_655
Cu5 O20 Mo5 O4 98.4(5) . .
Cu5 O20 Mo5 O18 11.3(6) . .
Cu5 O20 Mo5 O01 -37.7(12) . .
Cu5 O20 Mo5 O2 138.1(11) . .
Mo2 O5 Mo5 O20 -159.0(7) . .
Mo2 O5 Mo5 O13 100.4(8) . 2_655
Mo2 O5 Mo5 O4 -56.9(8) . .
Mo2 O5 Mo5 O18 14.5(15) . .
Mo2 O5 Mo5 O01 37.1(8) . .
Mo2 O5 Mo5 O2 5.9(7) . .
Mo4 O14 Mo6 O22 157.4(8) . .
Mo4 O14 Mo6 O12 -100.4(9) . .
Mo4 O14 Mo6 O10 57.5(8) . .
Mo4 O14 Mo6 O17 -14.2(16) . .
Mo4 O14 Mo6 O3 -38.1(9) . 2_655
Mo2 O12 Mo6 O22 -156.8(9) 2_655 .
Mo2 O12 Mo6 O14 100.4(9) 2_655 .
Mo2 O12 Mo6 O10 7.5(17) 2_655 .
Mo2 O12 Mo6 O17 -57.3(9) 2_655 .
Mo2 O12 Mo6 O3 4.6(8) 2_655 2_655
O2 P1 O01 O2 180.001(1) 2_655 .
O1 P1 O01 O2 129.3(7) 2_655 .
O1 P1 O01 O2 -50.7(7) . .
O3 P1 O01 O2 -116.5(7) 2_655 .
O3 P1 O01 O2 63.5(7) . .
O2 P1 O01 O1 50.7(7) 2_655 2_655
O2 P1 O01 O1 -129.3(7) . 2_655
O1 P1 O01 O1 180.001(1) . 2_655
O3 P1 O01 O1 114.2(7) 2_655 2_655
O3 P1 O01 O1 -65.8(7) . 2_655
O2 P1 O01 Mo5 177.8(7) 2_655 .
O2 P1 O01 Mo5 -2.2(7) . .
O1 P1 O01 Mo5 127.2(9) 2_655 .
O1 P1 O01 Mo5 -52.8(9) . .
O3 P1 O01 Mo5 -118.7(8) 2_655 .
O3 P1 O01 Mo5 61.3(8) . .
O2 P1 O01 Mo4 48.7(10) 2_655 2_655
O2 P1 O01 Mo4 -131.3(10) . 2_655
O1 P1 O01 Mo4 -1.9(7) 2_655 2_655
O1 P1 O01 Mo4 178.1(7) . 2_655
O3 P1 O01 Mo4 112.3(8) 2_655 2_655
O3 P1 O01 Mo4 -67.7(8) . 2_655
O1 O2 O01 P1 43.1(6) . .
Mo5 O2 O01 P1 -178.1(6) . .
Mo3 O2 O01 P1 113.7(11) . .
P1 O2 O01 O1 38.7(5) . 2_655
O1 O2 O01 O1 81.8(8) . 2_655
Mo5 O2 O01 O1 -139.5(7) . 2_655
Mo3 O2 O01 O1 152.4(9) . 2_655
P1 O2 O01 Mo5 178.1(6) . .
O1 O2 O01 Mo5 -138.8(7) . .
Mo3 O2 O01 Mo5 -68.2(9) . .
P1 O2 O01 Mo4 103.2(11) . 2_655
O1 O2 O01 Mo4 146.3(10) . 2_655
Mo5 O2 O01 Mo4 -74.9(10) . 2_655
Mo3 O2 O01 Mo4 -143.1(8) . 2_655

loop_
_platon_squeeze_void_nr
_platon_squeeze_void_average_x
_platon_squeeze_void_average_y
_platon_squeeze_void_average_z
_platon_squeeze_void_volume
_platon_squeeze_void_count_electrons
_platon_squeeze_void_content
1 0.006 0.500 1.000 211 99 ' '
